data_2022430
loop_
_publ_author_name
'Santana, Carlos L.'
'Reinheimer, Eric W.'
'Groeneman, Ryan H.'

_publ_section_title
;
 Square network based upon the molecular salt of the tetraprotonated
 photoproduct <i>rtct</i>-tetrakis(pyridin-4-yl)cyclobutane and the
 sulfate anion
;
_journal_coeditor_code OV3153
_journal_issue 9
_journal_name_full 'Acta Crystallographica Section C'
_journal_page_first
;
;
_journal_paper_doi 10.1107/S2053229621008597
_journal_volume 77
_journal_year 2021
_chemical_absolute_configuration ad
_chemical_formula_iupac 'C24 H24 N4 4+, 2S O4 2-, 8H2 O'
_chemical_formula_moiety 'C24 H24 N4 4+, 2(O4 S 2-), 8(H2 O)'
_chemical_formula_sum 'C24 H40 N4 O16 S2'
_chemical_formula_weight 704.72
_chemical_name_systematic
;
4,4',4'',4'''-(Cyclobutane-1,2,3,4-tetrayl)tetrapyridinium bis(sulfate)
octahydrate
;
_space_group_crystal_system monoclinic
_space_group_IT_number 5
_space_group_name_Hall 'C 2y'
_space_group_name_H-M_alt 'C 1 2 1'
_atom_sites_solution_hydrogens mixed
_audit_creation_method
;
Olex2 1.2
(compiled 2018.05.29 svn.r3508 for OlexSys, GUI svn.r5506)
;
_cell_angle_alpha 90
_cell_angle_beta 91.680(2)
_cell_angle_gamma 90
_cell_formula_units_Z 2
_cell_length_a 9.7415(6)
_cell_length_b 16.3378(8)
_cell_length_c 9.6396(5)
_cell_measurement_reflns_used 3517
_cell_measurement_temperature 100(2)
_cell_measurement_theta_max 24.898
_cell_measurement_theta_min 2.32
_cell_volume 1533.53(14)
_computing_cell_refinement
;
SAINT (Bruker, 2016)
;
_computing_data_collection
;
APEX3 (Bruker, 2016)
;
_computing_data_reduction
;
SAINT (Bruker, 2016)
;
_computing_molecular_graphics
;
OLEX2 (Dolomanov <i>et al.</i>,  2009)
;
_computing_publication_material
;
OLEX2 (Dolomanov <i>et al.</i>,  2009)
;
_computing_structure_refinement
;
SHELXL (Sheldrick, 2015<i>b</i>)
;
_computing_structure_solution
;
SHELXT (Sheldrick, 2015<i>a</i>)
;
_diffrn_ambient_temperature 100(2)
_diffrn_measured_fraction_theta_full 0.990
_diffrn_measured_fraction_theta_max 0.990
_diffrn_measurement_device_type 'Bruker D8 Venture'
_diffrn_measurement_method 'phi- and omega-scans'
_diffrn_radiation_type MoK\a
_diffrn_radiation_wavelength 0.71073
_diffrn_reflns_av_R_equivalents 0.0249
_diffrn_reflns_av_unetI/netI 0.0313
_diffrn_reflns_limit_h_max 11
_diffrn_reflns_limit_h_min -11
_diffrn_reflns_limit_k_max 19
_diffrn_reflns_limit_k_min -19
_diffrn_reflns_limit_l_max 11
_diffrn_reflns_limit_l_min -11
_diffrn_reflns_number 6517
_diffrn_reflns_theta_full 25.116
_diffrn_reflns_theta_max 25.116
_diffrn_reflns_theta_min 2.114
_diffrn_source 'Mo microsource'
_diffrn_source_current 1.4
_diffrn_source_power 0.07
_diffrn_source_voltage 50.0
_exptl_absorpt_coefficient_mu 0.256
_exptl_absorpt_correction_T_max 0.9281
_exptl_absorpt_correction_T_min 0.8729
_exptl_absorpt_correction_type multi-scan
_exptl_absorpt_process_details
;
(SADABS; Bruker, 2016)
;
_exptl_crystal_colour colourless
_exptl_crystal_density_diffrn 1.526
_exptl_crystal_description block
_exptl_crystal_F_000 744
_exptl_crystal_size_max 0.37
_exptl_crystal_size_mid 0.31
_exptl_crystal_size_min 0.25
_refine_diff_density_max 0.201
_refine_diff_density_min -0.382
_refine_ls_abs_structure_details
;
Flack <i>x</i> determined using 1231 quotients [(I+)-(I-)]/[(I+)+(I-)]
(Parsons <i>et al.</i>,  2013)
;
_refine_ls_abs_structure_Flack 0.04(3)
_refine_ls_extinction_method none
_refine_ls_goodness_of_fit_ref 1.016
_refine_ls_hydrogen_treatment mixed
_refine_ls_matrix_type full
_refine_ls_number_parameters 236
_refine_ls_number_reflns 2715
_refine_ls_number_restraints 5
_refine_ls_restrained_S_all 1.015
_refine_ls_R_factor_all 0.0337
_refine_ls_R_factor_gt 0.0331
_refine_ls_shift/su_max 0.000
_refine_ls_shift/su_mean 0.000
_refine_ls_structure_factor_coef Fsqd
_refine_ls_weighting_details 'w=1/[\s^2^(Fo^2^)+(0.0429P)^2^+2.9664P] where P=(Fo^2^+2Fc^2^)/3'
_refine_ls_weighting_scheme calc
_refine_ls_wR_factor_gt 0.0883
_refine_ls_wR_factor_ref 0.0887
_reflns_number_gt 2665
_reflns_number_total 2715
_reflns_threshold_expression 'I > 2\s(I)'
_cod_data_source_file ov3153sup1.cif
_cod_data_source_block I
_cod_database_code 2022430
_shelx_space_group_comment
;
The symmetry employed for this shelxl refinement is uniquely defined
by the following loop, which should always be used as a source of
symmetry information in preference to the above space-group names.
They are only intended as comments.
;
_shelx_estimated_absorpt_t_min 0.911
_shelx_estimated_absorpt_t_max 0.939

loop_
_space_group_symop_operation_xyz
'x, y, z'
'-x, y, -z'
'x+1/2, y+1/2, z'
'-x+1/2, y+1/2, -z'

loop_
_atom_site_type_symbol
_atom_site_label
_atom_site_fract_x
_atom_site_fract_y
_atom_site_fract_z
_atom_site_U_iso_or_equiv
_atom_site_adp_type
_atom_site_calc_flag
_atom_site_occupancy
_atom_site_disorder_assembly
_atom_site_disorder_group
S S1 0.72188(9) 0.16567(9) 0.78936(9) 0.0139(2) Uani d 1 . .
O O1 0.7919(3) 0.20197(18) 0.9113(3) 0.0205(6) Uani d 1 . .
O O3 0.5857(3) 0.13548(19) 0.8243(3) 0.0234(7) Uani d 1 . .
O O2 0.7072(3) 0.22694(19) 0.6766(3) 0.0212(6) Uani d 1 . .
O O4 0.8047(3) 0.09612(19) 0.7381(3) 0.0227(6) Uani d 1 . .
N N1 0.5290(4) 0.5207(2) 0.8328(3) 0.0160(7) Uani d 1 . .
H H1 0.4542 0.5453 0.8081 0.019 Uiso calc 1 . .
O O6 0.9329(4) 0.5482(2) 0.6231(4) 0.0387(9) Uani d 1 . .
H H6A 0.8474 0.5587 0.6198 0.058 Uiso d 1 . .
H H6B 0.9618 0.5694 0.6990 0.058 Uiso d 1 . .
N N2 1.1749(4) 0.2878(2) 0.5495(4) 0.0201(7) Uani d 1 . .
O O5 0.6317(3) 0.2555(2) 1.1456(4) 0.0332(8) Uani d 1 . .
O O7 0.6661(5) 0.5672(2) 0.5399(4) 0.0420(10) Uani d 1 . .
H H7A 0.6263 0.5212 0.5303 0.063 Uiso d 1 . .
H H7B 0.6868 0.5809 0.4580 0.063 Uiso d 1 . .
C C8 1.0804(4) 0.3728(2) 0.7710(4) 0.0132(7) Uani d 1 . .
C C4 0.7572(4) 0.5284(2) 0.9187(4) 0.0167(8) Uani d 1 . .
H H4 0.8317 0.5599 0.9490 0.020 Uiso calc 1 . .
O O9 0.5000 0.2909(4) 0.5000 0.0436(13) Uani d 1 . .
C C5 0.7673(4) 0.4430(2) 0.9147(4) 0.0125(7) Uani d 1 . .
C C3 0.6365(4) 0.5650(2) 0.8774(4) 0.0181(8) Uani d 1 . .
H H3 0.6292 0.6217 0.8804 0.022 Uiso calc 1 . .
C C7 1.0346(4) 0.4197(2) 0.8947(4) 0.0116(7) Uani d 1 . .
H H7 1.0404 0.4786 0.8770 0.014 Uiso calc 1 . .
C C11 1.1564(4) 0.4122(3) 0.6701(4) 0.0198(8) Uani d 1 . .
H H11 1.1755 0.4679 0.6771 0.024 Uiso calc 1 . .
C C9 1.0532(4) 0.2900(3) 0.7561(4) 0.0168(8) Uani d 1 . .
H H9 1.0014 0.2628 0.8212 0.020 Uiso calc 1 . .
C C6 0.8956(4) 0.3987(2) 0.9610(4) 0.0125(7) Uani d 1 . .
H H6 0.8798 0.3395 0.9550 0.015 Uiso calc 1 . .
C C10 1.1033(4) 0.2483(2) 0.6442(4) 0.0170(8) Uani d 1 . .
H H10 1.0870 0.1925 0.6347 0.020 Uiso calc 1 . .
C C12 1.2025(5) 0.3671(3) 0.5595(4) 0.0244(9) Uani d 1 . .
H H12 1.2534 0.3925 0.4916 0.029 Uiso calc 1 . .
C C2 0.6532(4) 0.3986(2) 0.8670(4) 0.0178(8) Uani d 1 . .
H H2A 0.6573 0.3418 0.8630 0.021 Uiso calc 1 . .
C C1 0.5344(4) 0.4387(3) 0.8255(4) 0.0197(9) Uani d 1 . .
H H1A 0.4586 0.4091 0.7928 0.024 Uiso calc 1 . .
O O8 0.5000 0.4487(4) 0.5000 0.088(3) Uani d 1 . .
H H8A 0.4801 0.4814 0.5650 0.132 Uiso d 0.5 . .
H H5A 0.675(5) 0.255(6) 1.070(3) 0.09(3) Uiso d 1 . .
H H5B 0.558(3) 0.228(3) 1.141(6) 0.039(15) Uiso d 1 . .
H H9A 0.560(5) 0.275(4) 0.567(4) 0.08(3) Uiso d 1 . .
H H8B 0.5000 0.3906(4) 0.5000 0.09(4) Uiso d 1 . .
H H2 1.196(5) 0.254(3) 0.485(6) 0.029(13) Uiso d 1 . .

loop_
_atom_site_aniso_label
_atom_site_aniso_U_11
_atom_site_aniso_U_22
_atom_site_aniso_U_33
_atom_site_aniso_U_12
_atom_site_aniso_U_13
_atom_site_aniso_U_23
S1 0.0155(4) 0.0116(4) 0.0148(4) 0.0013(4) 0.0020(3) 0.0018(4)
O1 0.0276(16) 0.0160(12) 0.0177(14) -0.0044(12) 0.0010(12) 0.0004(11)
O3 0.0193(15) 0.0267(15) 0.0242(15) -0.0017(12) 0.0015(12) 0.0083(12)
O2 0.0259(16) 0.0184(13) 0.0194(15) 0.0032(12) 0.0041(12) 0.0072(11)
O4 0.0241(15) 0.0188(14) 0.0248(15) 0.0114(12) -0.0055(12) -0.0053(12)
N1 0.0160(17) 0.0191(16) 0.0130(16) 0.0072(13) 0.0001(13) 0.0015(12)
O6 0.045(2) 0.039(2) 0.0319(18) 0.0035(17) -0.0040(16) -0.0031(16)
N2 0.0231(19) 0.0222(17) 0.0151(16) 0.0035(15) 0.0025(13) -0.0071(15)
O5 0.0280(19) 0.0405(19) 0.0315(18) -0.0104(15) 0.0071(15) -0.0115(16)
O7 0.060(3) 0.041(2) 0.0266(18) 0.0171(19) 0.0192(17) 0.0030(16)
C8 0.0094(17) 0.0182(19) 0.0118(17) 0.0035(15) -0.0015(13) 0.0007(15)
C4 0.019(2) 0.0168(19) 0.0146(18) -0.0008(16) -0.0013(15) -0.0008(15)
O9 0.032(3) 0.048(3) 0.050(3) 0.000 -0.015(3) 0.000
C5 0.0153(19) 0.0146(18) 0.0077(16) 0.0023(14) 0.0029(14) 0.0014(13)
C3 0.025(2) 0.0122(17) 0.0168(19) 0.0048(16) -0.0016(16) -0.0016(15)
C7 0.0132(18) 0.0087(16) 0.0129(17) 0.0009(14) -0.0002(14) 0.0012(14)
C11 0.023(2) 0.0171(19) 0.020(2) -0.0008(16) 0.0047(16) -0.0003(16)
C9 0.018(2) 0.0153(18) 0.017(2) -0.0004(15) 0.0005(15) -0.0003(16)
C6 0.0145(18) 0.0111(17) 0.0120(17) -0.0002(14) 0.0005(14) 0.0000(14)
C10 0.020(2) 0.0145(19) 0.0170(19) 0.0008(15) 0.0000(16) -0.0030(15)
C12 0.027(2) 0.026(2) 0.021(2) -0.0009(19) 0.0083(18) -0.0001(17)
C2 0.017(2) 0.0129(17) 0.023(2) 0.0003(15) -0.0017(16) -0.0017(15)
C1 0.019(2) 0.020(2) 0.020(2) -0.0009(17) -0.0024(17) -0.0009(16)
O8 0.101(6) 0.052(5) 0.112(7) 0.000 0.013(6) 0.000

loop_
_atom_type_symbol
_atom_type_description
_atom_type_scat_dispersion_real
_atom_type_scat_dispersion_imag
_atom_type_scat_source
C C 0.0033 0.0016 'International Tables Vol C Tables 4.2.6.8 and 6.1.1.4'
H H 0.0000 0.0000 'International Tables Vol C Tables 4.2.6.8 and 6.1.1.4'
N N 0.0061 0.0033 'International Tables Vol C Tables 4.2.6.8 and 6.1.1.4'
O O 0.0106 0.0060 'International Tables Vol C Tables 4.2.6.8 and 6.1.1.4'
S S 0.1246 0.1234 'International Tables Vol C Tables 4.2.6.8 and 6.1.1.4'

loop_
_geom_angle_atom_site_label_1
_geom_angle_atom_site_label_2
_geom_angle_atom_site_label_3
_geom_angle_site_symmetry_1
_geom_angle_site_symmetry_3
_geom_angle
_geom_angle_publ_flag
O1 S1 O2 . . 110.32(17) ?
O1 S1 O4 . . 109.34(17) ?
O3 S1 O1 . . 110.82(17) ?
O3 S1 O2 . . 109.14(17) ?
O3 S1 O4 . . 108.86(18) ?
O2 S1 O4 . . 108.29(17) ?
C3 N1 H1 . . 119.1 ?
C3 N1 C1 . . 121.8(4) ?
C1 N1 H1 . . 119.1 ?
H6A O6 H6B . . 104.4 ?
C10 N2 H2 . . 109(3) ?
C12 N2 C10 . . 122.2(4) ?
C12 N2 H2 . . 129(3) ?
H5A O5 H5B . . 113(6) ?
H7A O7 H7B . . 104.5 ?
C11 C8 C7 . . 119.7(3) ?
C9 C8 C7 . . 121.4(3) ?
C9 C8 C11 . . 118.8(4) ?
C5 C4 H4 . . 120.4 ?
C3 C4 H4 . . 120.4 ?
C3 C4 C5 . . 119.2(4) ?
O9 O9 H9A 2_656 . 0(10) ?
C4 C5 C6 . . 122.1(3) ?
C2 C5 C4 . . 118.2(4) ?
C2 C5 C6 . . 119.7(3) ?
N1 C3 C4 . . 121.1(4) ?
N1 C3 H3 . . 119.4 ?
C4 C3 H3 . . 119.4 ?
C8 C7 H7 . . 110.1 ?
C8 C7 C6 . . 119.9(3) ?
C8 C7 C6 . 2_757 117.6(3) ?
C6 C7 H7 . . 110.1 ?
C6 C7 H7 2_757 . 110.1 ?
C6 C7 C6 . 2_757 87.0(3) ?
C8 C11 H11 . . 120.6 ?
C12 C11 C8 . . 118.8(4) ?
C12 C11 H11 . . 120.6 ?
C8 C9 H9 . . 120.2 ?
C10 C9 C8 . . 119.5(4) ?
C10 C9 H9 . . 120.2 ?
C5 C6 C7 . 2_757 119.6(3) ?
C5 C6 C7 . . 120.0(3) ?
C5 C6 H6 . . 109.3 ?
C7 C6 C7 . 2_757 87.5(3) ?
C7 C6 H6 2_757 . 109.3 ?
C7 C6 H6 . . 109.3 ?
N2 C10 C9 . . 120.2(4) ?
N2 C10 H10 . . 119.9 ?
C9 C10 H10 . . 119.9 ?
N2 C12 C11 . . 120.5(4) ?
N2 C12 H12 . . 119.7 ?
C11 C12 H12 . . 119.7 ?
C5 C2 H2A . . 119.9 ?
C1 C2 C5 . . 120.2(4) ?
C1 C2 H2A . . 119.9 ?
N1 C1 C2 . . 119.5(4) ?
N1 C1 H1A . . 120.2 ?
C2 C1 H1A . . 120.2 ?
H8A O8 H8B . . 128.9 ?

loop_
_geom_bond_atom_site_label_1
_geom_bond_atom_site_label_2
_geom_bond_site_symmetry_2
_geom_bond_distance
_geom_bond_publ_flag
S1 O1 . 1.467(3) ?
S1 O3 . 1.464(3) ?
S1 O2 . 1.482(3) ?
S1 O4 . 1.487(3) ?
N1 H1 . 0.8600 ?
N1 C3 . 1.333(6) ?
N1 C1 . 1.343(5) ?
O6 H6A . 0.8505 ?
O6 H6B . 0.8501 ?
N2 C10 . 1.331(5) ?
N2 C12 . 1.326(6) ?
N2 H2 . 0.86(6) ?
O5 H5A . 0.8500(16) ?
O5 H5B . 0.8499(16) ?
O7 H7A . 0.8499 ?
O7 H7B . 0.8504 ?
C8 C7 . 1.497(5) ?
C8 C11 . 1.396(5) ?
C8 C9 . 1.385(5) ?
C4 H4 . 0.9300 ?
C4 C5 . 1.400(5) ?
C4 C3 . 1.368(6) ?
O9 O9 2_656 0.000(12) ?
O9 H9A . 0.9000(15) ?
C5 C6 . 1.501(5) ?
C5 C2 . 1.394(6) ?
C3 H3 . 0.9300 ?
C7 H7 . 0.9800 ?
C7 C6 . 1.552(5) ?
C7 C6 2_757 1.568(5) ?
C11 H11 . 0.9300 ?
C11 C12 . 1.382(6) ?
C9 H9 . 0.9300 ?
C9 C10 . 1.377(6) ?
C6 C7 2_757 1.568(5) ?
C6 H6 . 0.9800 ?
C10 H10 . 0.9300 ?
C12 H12 . 0.9300 ?
C2 H2A . 0.9300 ?
C2 C1 . 1.379(6) ?
C1 H1A . 0.9300 ?
O8 H8A . 0.8500 ?
O8 H8B . 0.9501(15) ?

loop_
_geom_hbond_atom_site_label_D
_geom_hbond_atom_site_label_H
_geom_hbond_atom_site_label_A
_geom_hbond_site_symmetry_A
_geom_hbond_distance_DH
_geom_hbond_distance_HA
_geom_hbond_distance_DA
_geom_hbond_angle_DHA
N1 H1 O4 3_455 0.86 1.79 2.647(4) 173.9
O6 H6A O7 . 0.85 1.91 2.716(6) 157.4
O6 H6B O3 3 0.85 2.00 2.800(5) 156.8
O7 H7A O8 . 0.85 1.73 2.545(7) 161.1
O7 H7B O4 4_656 0.85 1.91 2.744(4) 166.2
O5 H5A O1 . 0.8500(16) 2.12(4) 2.917(4) 155(8)
O5 H5B O3 2_657 0.8499(16) 2.092(18) 2.907(5) 160(5)
O9 H9A O2 . 0.9000(15) 1.920(15) 2.804(4) 167(6)
O8 H8B O9 . 0.9501(15) 1.628(10) 2.579(10) 180.000(2)
N2 H2 O2 2_756 0.86(6) 1.89(6) 2.683(5) 151(5)

loop_
_geom_torsion_atom_site_label_1
_geom_torsion_atom_site_label_2
_geom_torsion_atom_site_label_3
_geom_torsion_atom_site_label_4
_geom_torsion_site_symmetry_1
_geom_torsion_site_symmetry_2
_geom_torsion_site_symmetry_3
_geom_torsion_site_symmetry_4
_geom_torsion
_geom_torsion_publ_flag
C8 C7 C6 C5 . . . . -92.0(4) ?
C8 C7 C6 C7 . . . 2_757 145.0(3) ?
C8 C11 C12 N2 . . . . 0.1(6) ?
C8 C9 C10 N2 . . . . -1.4(6) ?
C4 C5 C6 C7 . . . . -55.8(5) ?
C4 C5 C6 C7 . . . 2_757 49.8(5) ?
C4 C5 C2 C1 . . . . -0.2(6) ?
C5 C4 C3 N1 . . . . -0.4(6) ?
C5 C2 C1 N1 . . . . -0.6(6) ?
C3 N1 C1 C2 . . . . 1.0(6) ?
C3 C4 C5 C6 . . . . -178.8(3) ?
C3 C4 C5 C2 . . . . 0.7(6) ?
C7 C8 C11 C12 . . . . 177.3(4) ?
C7 C8 C9 C10 . . . . -176.7(4) ?
C11 C8 C7 C6 . . . 2_757 -110.1(4) ?
C11 C8 C7 C6 . . . . 146.4(4) ?
C11 C8 C9 C10 . . . . 1.1(6) ?
C9 C8 C7 C6 . . . . -35.8(5) ?
C9 C8 C7 C6 . . . 2_757 67.7(5) ?
C9 C8 C11 C12 . . . . -0.5(6) ?
C6 C5 C2 C1 . . . . 179.3(4) ?
C6 C7 C6 C5 2_757 . . . 147.7(3) ?
C6 C7 C6 C7 2_757 . . 2_757 24.7(3) ?
C10 N2 C12 C11 . . . . -0.4(7) ?
C12 N2 C10 C9 . . . . 1.0(6) ?
C2 C5 C6 C7 . . . . 124.7(4) ?
C2 C5 C6 C7 . . . 2_757 -129.7(4) ?
C1 N1 C3 C4 . . . . -0.4(6) ?

_cod_database_fobs_code 2022430
